data_4065094
loop_
_publ_author_name
'Albahily, Khalid'
'Fomitcheva, Valeria'
'Shaikh, Yacoob'
'Sebastiao, Elena'
'Gorelsky, Serge I.'
'Gambarotta, Sandro'
'Korobkov, Ilia'
'Duchateau, Robbert'

_publ_section_title
;
 New Self-Activating Organochromium Catalyst Precursor for Selective
 Ethylene Trimerization.
;
_journal_issue 15
_journal_name_full Organometallics
_journal_page_first 4201
_journal_paper_doi 10.1021/om200560e
_journal_volume 30
_journal_year 2011
_chemical_formula_sum 'C22 H52 Cr Li N4 O P2'
_chemical_formula_weight 509.56
_chemical_name_systematic
; 
 ? 
;
_space_group_IT_number 15
_symmetry_cell_setting monoclinic
_symmetry_space_group_name_Hall '-C 2yc'
_symmetry_space_group_name_H-M 'C 1 2/c 1'
_atom_sites_solution_hydrogens geom
_atom_sites_solution_primary direct
_atom_sites_solution_secondary difmap
_audit_creation_method SHELXL-97
_cell_angle_alpha 90.00
_cell_angle_beta 92.6750(10)
_cell_angle_gamma 90.00
_cell_formula_units_Z 4
_cell_length_a 11.1079(11)
_cell_length_b 17.0588(17)
_cell_length_c 16.0537(16)
_cell_measurement_reflns_used 6755
_cell_measurement_temperature 201(2)
_cell_measurement_theta_max 26.35
_cell_measurement_theta_min 2.19
_cell_volume 3038.7(5)
_computing_cell_refinement 'Bruker SMART'
_computing_data_collection 'Bruker SMART'
_computing_data_reduction 'Bruker SAINT'
_computing_molecular_graphics 'Bruker SHELXTL'
_computing_publication_material 'Bruker SHELXTL'
_computing_structure_refinement 'SHELXL-97 (Sheldrick, 1997)'
_computing_structure_solution 'SHELXS-97 (Sheldrick, 1990)'
_diffrn_ambient_temperature 201(2)
_diffrn_measured_fraction_theta_full 0.989
_diffrn_measured_fraction_theta_max 0.989
_diffrn_measurement_device_type 'CCD area detector'
_diffrn_measurement_method 'phi and omega scans'
_diffrn_radiation_monochromator graphite
_diffrn_radiation_source 'fine-focus sealed tube'
_diffrn_radiation_type MoK\a
_diffrn_radiation_wavelength 0.71073
_diffrn_reflns_av_R_equivalents 0.0261
_diffrn_reflns_av_sigmaI/netI 0.0262
_diffrn_reflns_limit_h_max 13
_diffrn_reflns_limit_h_min -13
_diffrn_reflns_limit_k_max 21
_diffrn_reflns_limit_k_min -19
_diffrn_reflns_limit_l_max 20
_diffrn_reflns_limit_l_min -18
_diffrn_reflns_number 10764
_diffrn_reflns_theta_full 26.40
_diffrn_reflns_theta_max 26.40
_diffrn_reflns_theta_min 2.39
_exptl_absorpt_coefficient_mu 0.500
_exptl_absorpt_correction_T_max 0.9517
_exptl_absorpt_correction_T_min 0.9066
_exptl_absorpt_correction_type multi-scan
_exptl_absorpt_process_details SADABS
_exptl_crystal_colour Dark_blue
_exptl_crystal_density_diffrn 1.114
_exptl_crystal_density_meas ?
_exptl_crystal_density_method 'not measured'
_exptl_crystal_description block
_exptl_crystal_F_000 1108
_exptl_crystal_size_max 0.20
_exptl_crystal_size_mid 0.20
_exptl_crystal_size_min 0.10
_refine_diff_density_max 0.371
_refine_diff_density_min -0.251
_refine_diff_density_rms 0.067
_refine_ls_extinction_method none
_refine_ls_goodness_of_fit_ref 1.080
_refine_ls_hydrogen_treatment constr
_refine_ls_matrix_type full
_refine_ls_number_parameters 167
_refine_ls_number_reflns 3087
_refine_ls_number_restraints 4
_refine_ls_restrained_S_all 1.094
_refine_ls_R_factor_all 0.0588
_refine_ls_R_factor_gt 0.0442
_refine_ls_shift/su_max 0.000
_refine_ls_shift/su_mean 0.000
_refine_ls_structure_factor_coef Fsqd
_refine_ls_weighting_details 'calc w=1/[\s^2^(Fo^2^)+(0.0571P)^2^+4.7554P] where P=(Fo^2^+2Fc^2^)/3'
_refine_ls_weighting_scheme calc
_refine_ls_wR_factor_gt 0.1178
_refine_ls_wR_factor_ref 0.1282
_reflns_number_gt 2453
_reflns_number_total 3087
_reflns_threshold_expression >2sigma(I)
_cod_data_source_file om200560e_si_002.cif
_cod_data_source_block sad
_cod_depositor_comments
;
The following automatic conversions were performed:

'_symmetry_cell_setting' value 'Monoclinic' changed to 'monoclinic'
according to /home/saulius/struct/CIF-dictionaries/cif_core.dic
dictionary named 'cif_core.dic' version 2.4.1 from 2010-06-29.

Automatic conversion script
Id: cif_fix_values 1715 2011-07-08 13:25:40Z adriana 

The following automatic conversions were performed:

'_exptl_crystal_density_meas' value 'n/a' was changed to '?' - the
value is perceived as not measured.

Automatic conversion script
Id: cif_fix_values 3008 2015-01-20 13:52:24Z robertas 
;
_cod_original_sg_symbol_H-M C2/c
_cod_database_code 4065094

loop_
_symmetry_equiv_pos_as_xyz
'x, y, z'
'-x, y, -z+1/2'
'x+1/2, y+1/2, z'
'-x+1/2, y+1/2, -z+1/2'
'-x, -y, -z'
'x, -y, z-1/2'
'-x+1/2, -y+1/2, -z'
'x+1/2, -y+1/2, z-1/2'

loop_
_atom_site_label
_atom_site_type_symbol
_atom_site_fract_x
_atom_site_fract_y
_atom_site_fract_z
_atom_site_U_iso_or_equiv
_atom_site_adp_type
_atom_site_occupancy
_atom_site_symmetry_multiplicity
_atom_site_calc_flag
_atom_site_refinement_flags
_atom_site_disorder_assembly
_atom_site_disorder_group
Cr1 Cr 0.5000 0.26474(3) 0.2500 0.02917(17) Uani 1 2 d S . .
P2 P 0.67572(6) 0.24130(4) 0.13917(4) 0.0405(2) Uani 1 1 d . . .
N1 N 0.63720(18) 0.19086(12) 0.22782(14) 0.0358(5) Uani 1 1 d . . .
N2 N 0.55642(19) 0.30397(12) 0.14801(13) 0.0368(5) Uani 1 1 d . . .
C14 C 0.6278(3) 0.1715(2) 0.0565(2) 0.0601(8) Uani 1 1 d . . .
H14A H 0.5441 0.1558 0.0638 0.090 Uiso 1 1 calc R . .
H14B H 0.6799 0.1251 0.0597 0.090 Uiso 1 1 calc R . .
H14C H 0.6340 0.1965 0.0019 0.090 Uiso 1 1 calc R . .
Li2 Li 0.5000 0.1101(4) 0.2500 0.0495(16) Uani 1 2 d S . .
O1 O 0.5000 -0.00274(17) 0.2500 0.0759(11) Uani 1 2 d SD . .
C10 C 0.5876(7) -0.0334(5) 0.1891(5) 0.064(2) Uani 0.50 1 d PD A -1
H10A H 0.6378 0.0102 0.1693 0.077 Uiso 0.50 1 calc PR A -1
H10B H 0.6416 -0.0726 0.2168 0.077 Uiso 0.50 1 calc PR A -1
C11 C 0.5197(11) -0.0701(7) 0.1170(6) 0.079(3) Uani 0.50 1 d PD A -1
H11A H 0.5765 -0.0887 0.0764 0.118 Uiso 0.50 1 calc PR A -1
H11B H 0.4652 -0.0314 0.0904 0.118 Uiso 0.50 1 calc PR A -1
H11C H 0.4727 -0.1145 0.1366 0.118 Uiso 0.50 1 calc PR A -1
C12 C 0.4812(11) -0.0685(4) 0.2979(6) 0.092(3) Uani 0.50 1 d PD A -1
H12A H 0.5568 -0.0986 0.3072 0.111 Uiso 0.50 1 calc PR A -1
H12B H 0.4195 -0.1030 0.2706 0.111 Uiso 0.50 1 calc PR A -1
C13 C 0.4393(14) -0.0379(7) 0.3773(9) 0.115(6) Uani 0.50 1 d PD A -1
H13A H 0.4231 -0.0817 0.4146 0.172 Uiso 0.50 1 calc PR A -1
H13B H 0.3653 -0.0075 0.3667 0.172 Uiso 0.50 1 calc PR A -1
H13C H 0.5016 -0.0041 0.4034 0.172 Uiso 0.50 1 calc PR A -1
C1 C 0.7413(2) 0.17407(16) 0.2874(2) 0.0469(7) Uani 1 1 d . . .
C2 C 0.8277(3) 0.1174(2) 0.2482(3) 0.0740(11) Uani 1 1 d . . .
H2A H 0.7862 0.0678 0.2358 0.111 Uiso 1 1 calc R . .
H2B H 0.8969 0.1079 0.2870 0.111 Uiso 1 1 calc R . .
H2C H 0.8558 0.1400 0.1964 0.111 Uiso 1 1 calc R . .
C3 C 0.6931(3) 0.1358(2) 0.3652(2) 0.0595(8) Uani 1 1 d . . .
H3A H 0.6544 0.0859 0.3499 0.089 Uiso 1 1 calc R . .
H3B H 0.6341 0.1706 0.3896 0.089 Uiso 1 1 calc R . .
H3C H 0.7599 0.1263 0.4060 0.089 Uiso 1 1 calc R . .
C4 C 0.8099(3) 0.2480(2) 0.3141(3) 0.0750(12) Uani 1 1 d . . .
H4A H 0.8374 0.2751 0.2646 0.113 Uiso 1 1 calc R . .
H4B H 0.8797 0.2337 0.3505 0.113 Uiso 1 1 calc R . .
H4C H 0.7567 0.2827 0.3442 0.113 Uiso 1 1 calc R . .
C5 C 0.5380(3) 0.37387(16) 0.09477(17) 0.0434(6) Uani 1 1 d . . .
C6 C 0.6469(3) 0.42717(18) 0.1029(2) 0.0612(8) Uani 1 1 d . . .
H6A H 0.6576 0.4454 0.1606 0.092 Uiso 1 1 calc R . .
H6B H 0.6348 0.4723 0.0657 0.092 Uiso 1 1 calc R . .
H6C H 0.7188 0.3982 0.0876 0.092 Uiso 1 1 calc R . .
C7 C 0.5172(4) 0.3505(2) 0.0034(2) 0.0675(10) Uani 1 1 d . . .
H7A H 0.5898 0.3252 -0.0162 0.101 Uiso 1 1 calc R . .
H7B H 0.4990 0.3973 -0.0302 0.101 Uiso 1 1 calc R . .
H7C H 0.4493 0.3139 -0.0020 0.101 Uiso 1 1 calc R . .
C8 C 0.4276(4) 0.4173(2) 0.1233(3) 0.0832(13) Uani 1 1 d . . .
H8A H 0.3556 0.3851 0.1120 0.125 Uiso 1 1 calc R . .
H8B H 0.4190 0.4670 0.0931 0.125 Uiso 1 1 calc R . .
H8C H 0.4371 0.4277 0.1833 0.125 Uiso 1 1 calc R . .

loop_
_atom_site_aniso_label
_atom_site_aniso_U_11
_atom_site_aniso_U_22
_atom_site_aniso_U_33
_atom_site_aniso_U_23
_atom_site_aniso_U_13
_atom_site_aniso_U_12
Cr1 0.0294(3) 0.0248(3) 0.0338(3) 0.000 0.0054(2) 0.000
P2 0.0385(4) 0.0368(4) 0.0474(4) 0.0067(3) 0.0155(3) 0.0045(3)
N1 0.0317(10) 0.0297(10) 0.0469(12) 0.0061(9) 0.0093(9) 0.0036(8)
N2 0.0420(12) 0.0312(11) 0.0379(12) 0.0041(9) 0.0076(9) 0.0048(9)
C14 0.074(2) 0.0543(19) 0.0539(19) -0.0084(14) 0.0264(16) 0.0054(15)
Li2 0.041(3) 0.032(3) 0.077(5) 0.000 0.017(3) 0.000
O1 0.132(3) 0.0291(16) 0.066(2) 0.000 0.003(2) 0.000
C10 0.077(5) 0.047(4) 0.068(5) -0.019(4) -0.005(4) 0.014(4)
C11 0.093(8) 0.083(8) 0.059(5) -0.007(5) -0.007(5) 0.014(6)
C12 0.103(7) 0.043(4) 0.134(10) -0.004(5) 0.031(6) -0.009(4)
C13 0.113(11) 0.064(8) 0.177(15) -0.017(9) 0.094(10) -0.017(6)
C1 0.0315(13) 0.0412(15) 0.0679(19) 0.0187(13) 0.0034(12) 0.0020(11)
C2 0.0481(19) 0.079(3) 0.096(3) 0.026(2) 0.0175(18) 0.0278(17)
C3 0.0456(17) 0.067(2) 0.065(2) 0.0226(16) -0.0014(15) 0.0034(14)
C4 0.057(2) 0.064(2) 0.101(3) 0.022(2) -0.028(2) -0.0174(16)
C5 0.0529(16) 0.0370(14) 0.0405(14) 0.0091(11) 0.0055(12) 0.0047(11)
C6 0.082(2) 0.0382(16) 0.063(2) 0.0100(14) 0.0005(17) -0.0066(15)
C7 0.089(3) 0.065(2) 0.0472(18) 0.0136(15) -0.0137(17) -0.0002(18)
C8 0.088(3) 0.067(2) 0.097(3) 0.043(2) 0.039(2) 0.042(2)

loop_
_atom_type_symbol
_atom_type_description
_atom_type_scat_dispersion_real
_atom_type_scat_dispersion_imag
_atom_type_scat_source
C C 0.0033 0.0016 'International Tables Vol C Tables 4.2.6.8 and 6.1.1.4'
H H 0.0000 0.0000 'International Tables Vol C Tables 4.2.6.8 and 6.1.1.4'
N N 0.0061 0.0033 'International Tables Vol C Tables 4.2.6.8 and 6.1.1.4'
Cr Cr 0.3209 0.6236 'International Tables Vol C Tables 4.2.6.8 and 6.1.1.4'
Li Li -0.0003 0.0001 'International Tables Vol C Tables 4.2.6.8 and 6.1.1.4'
P P 0.1023 0.0942 'International Tables Vol C Tables 4.2.6.8 and 6.1.1.4'
O O 0.0106 0.0060 'International Tables Vol C Tables 4.2.6.8 and 6.1.1.4'

loop_
_geom_angle_atom_site_label_1
_geom_angle_atom_site_label_2
_geom_angle_atom_site_label_3
_geom_angle
_geom_angle_site_symmetry_1
_geom_angle_site_symmetry_3
N2 Cr1 N2 138.79(13) . 2_655
N2 Cr1 N1 77.67(8) . .
N2 Cr1 N1 130.71(9) 2_655 .
N2 Cr1 N1 130.72(9) . 2_655
N2 Cr1 N1 77.67(8) 2_655 2_655
N1 Cr1 N1 102.89(12) . 2_655
N2 Cr1 Li2 110.61(6) . .
N2 Cr1 Li2 110.60(6) 2_655 .
N1 Cr1 Li2 51.45(6) . .
N1 Cr1 Li2 51.45(6) 2_655 .
N2 Cr1 P2 38.42(6) . .
N2 Cr1 P2 152.44(7) 2_655 .
N1 Cr1 P2 39.34(6) . .
N1 Cr1 P2 126.23(6) 2_655 .
Li2 Cr1 P2 81.583(18) . .
N2 Cr1 P2 152.44(7) . 2_655
N2 Cr1 P2 38.42(6) 2_655 2_655
N1 Cr1 P2 126.23(6) . 2_655
N1 Cr1 P2 39.34(6) 2_655 2_655
Li2 Cr1 P2 81.583(18) . 2_655
P2 Cr1 P2 163.17(4) . 2_655
N2 P2 N1 91.16(10) . .
N2 P2 C14 105.33(14) . .
N1 P2 C14 101.35(13) . .
N2 P2 Cr1 43.60(7) . .
N1 P2 Cr1 47.67(7) . .
C14 P2 Cr1 111.89(11) . .
C1 N1 P2 114.07(16) . .
C1 N1 Cr1 125.02(18) . .
P2 N1 Cr1 92.99(9) . .
C1 N1 Li2 108.20(16) . .
P2 N1 Li2 132.42(13) . .
Cr1 N1 Li2 79.60(15) . .
C5 N2 P2 122.90(17) . .
C5 N2 Cr1 137.77(17) . .
P2 N2 Cr1 97.98(10) . .
O1 Li2 N1 131.05(14) . 2_655
O1 Li2 N1 131.05(14) . .
N1 Li2 N1 97.9(3) 2_655 .
O1 Li2 Cr1 180.0 . .
N1 Li2 Cr1 48.95(14) 2_655 .
N1 Li2 Cr1 48.95(14) . .
C12 O1 C12 71.5(7) 2_655 .
C12 O1 C10 40.3(4) 2_655 .
C12 O1 C10 101.5(7) . .
C12 O1 C10 101.5(7) 2_655 2_655
C12 O1 C10 40.3(4) . 2_655
C10 O1 C10 139.4(8) . 2_655
C12 O1 Li2 144.3(4) 2_655 .
C12 O1 Li2 144.3(4) . .
C10 O1 Li2 110.3(4) . .
C10 O1 Li2 110.3(4) 2_655 .
C11 C10 O1 109.4(7) . .
O1 C12 C13 104.8(8) . .
N1 C1 C2 110.0(3) . .
N1 C1 C4 112.5(2) . .
C2 C1 C4 109.0(3) . .
N1 C1 C3 108.4(2) . .
C2 C1 C3 108.6(3) . .
C4 C1 C3 108.3(3) . .
N2 C5 C6 110.3(2) . .
N2 C5 C8 108.1(2) . .
C6 C5 C8 109.5(3) . .
N2 C5 C7 110.8(2) . .
C6 C5 C7 108.9(3) . .
C8 C5 C7 109.2(3) . .

loop_
_geom_bond_atom_site_label_1
_geom_bond_atom_site_label_2
_geom_bond_distance
_geom_bond_site_symmetry_2
Cr1 N2 1.902(2) .
Cr1 N2 1.902(2) 2_655
Cr1 N1 2.022(2) .
Cr1 N1 2.022(2) 2_655
Cr1 Li2 2.637(6) .
Cr1 P2 2.7311(7) .
Cr1 P2 2.7312(7) 2_655
P2 N2 1.714(2) .
P2 N1 1.734(2) .
P2 C14 1.843(3) .
N1 C1 1.494(3) .
N1 Li2 2.097(5) .
N2 C5 1.476(3) .
Li2 O1 1.926(7) .
Li2 N1 2.097(5) 2_655
O1 C12 1.382(7) 2_655
O1 C12 1.382(7) .
O1 C10 1.505(7) .
O1 C10 1.505(7) 2_655
C10 C11 1.490(8) .
C12 C13 1.472(9) .
C1 C2 1.520(4) .
C1 C4 1.524(4) .
C1 C3 1.528(4) .
C5 C6 1.514(4) .
C5 C8 1.521(4) .
C5 C7 1.527(4) .
